data_9017160
loop_
_publ_author_name
'Cooper, M. A.'
'Hawthorne, F. C.'
'Abdu, Y. A.'
'Ball, N. A.'
'Ramik, R. A.'
'Tait, K. T.'

_publ_section_title
;
 Wopmayite, ideally Ca6Na3[]Mn(PO4)3(PO3OH)4, a new phosphate mineral from
 the Tanco Mine, Bernic Lake, Manitoba: description and crystal structure
;
_journal_name_full 'The Canadian Mineralogist'
_journal_page_first 93
_journal_page_last 106
_journal_volume 51
_journal_year 2013
_chemical_compound_source 'the Tanco Mine, Bernic Lake, Manitoba, Canada'
_chemical_formula_sum 'Al0.08 Ca7.53 Fe0.25 H1.45 Mg0.11 Mn0.56 Na1.67 O28 P7'
_chemical_name_mineral Wopmayite
_space_group_IT_number 161
_space_group_name_Hall 'R 3 -2"c'
_space_group_name_H-M_alt 'R 3 c :H'
_symmetry_space_group_name_H-M 'R 3 c :H'
_cell_angle_alpha 90
_cell_angle_beta 90
_cell_angle_gamma 120
_cell_formula_units_Z 6
_cell_length_a 10.3926
_cell_length_b 10.3926
_cell_length_c 37.1694
_cell_volume 3476.679
_database_code_amcsd 0019803
_exptl_crystal_density_diffrn 3.026
_cod_data_source_file inputs/fixed/downloads/07/07372.cif
_cod_data_source_block 07372
_cod_original_sg_symbol_H-M 'R 3 c'
_cod_original_formula_sum 'Mn.56 Fe.25 Mg.11 Al.08 Ca7.53 Na1.67 P7 O28 H1.45'
_cod_database_code 9017160

loop_
_space_group_symop_operation_xyz
x,y,z
2/3+x,1/3+y,1/3+z
1/3+x,2/3+y,2/3+z
x,x-y,1/2+z
2/3+x,1/3+x-y,5/6+z
1/3+x,2/3+x-y,1/6+z
-y,-x,1/2+z
2/3-y,1/3-x,5/6+z
1/3-y,2/3-x,1/6+z
-x+y,y,1/2+z
2/3-x+y,1/3+y,5/6+z
1/3-x+y,2/3+y,1/6+z
-y,x-y,z
2/3-y,1/3+x-y,1/3+z
1/3-y,2/3+x-y,2/3+z
-x+y,-x,z
2/3-x+y,1/3-x,1/3+z
1/3-x+y,2/3-x,2/3+z

loop_
_atom_site_aniso_label
_atom_site_aniso_U_11
_atom_site_aniso_U_22
_atom_site_aniso_U_33
_atom_site_aniso_U_12
_atom_site_aniso_U_13
_atom_site_aniso_U_23
Mn2+M 0.00900 0.00900 0.00900 0.00450 0.00000 0.00000
Fe3+M 0.00900 0.00900 0.00900 0.00450 0.00000 0.00000
Fe2+M 0.00900 0.00900 0.00900 0.00450 0.00000 0.00000
MgM 0.00900 0.00900 0.00900 0.00450 0.00000 0.00000
AlM 0.00900 0.00900 0.00900 0.00450 0.00000 0.00000
Ca1 0.01270 0.01140 0.01140 0.00690 -0.00174 -0.00247
Na1 0.01270 0.01140 0.01140 0.00690 -0.00174 -0.00247
Ca2 0.01200 0.01050 0.01230 0.00560 -0.00306 -0.00080
Na2 0.01200 0.01050 0.01230 0.00560 -0.00306 -0.00080
Ca3 0.04220 0.02730 0.02880 0.02550 -0.01570 -0.01290
Na3 0.04220 0.02730 0.02880 0.02550 -0.01570 -0.01290
P1 0.01040 0.01030 0.01000 0.00590 -0.00010 0.00010
P2 0.01030 0.01060 0.00970 0.00540 0.00060 0.00100
P3 0.00880 0.00880 0.01480 0.00440 0.00000 0.00000
P4 0.00880 0.00880 0.01480 0.00440 0.00000 0.00000
NaX 0.06500 0.06500 0.19000 0.03300 0.00000 0.00000
O1 0.02110 0.02670 0.00930 0.01240 -0.00090 -0.00170
O-H1 0.02110 0.02670 0.00930 0.01240 -0.00090 -0.00170
O2 0.02580 0.02640 0.01900 0.02140 0.00230 0.00000
O3 0.01480 0.01180 0.01270 0.00440 0.00090 0.00200
O4 0.01270 0.01310 0.02100 0.00530 0.00050 0.00080
O5 0.02330 0.02290 0.01490 0.01650 0.00100 -0.00160
O6 0.02560 0.01480 0.01930 0.00710 0.00360 0.00750
O7 0.01310 0.01460 0.01610 0.00750 -0.00180 -0.00160
O8 0.02200 0.01910 0.01250 0.01120 -0.00360 -0.00040
O-H9 0.02600 0.02600 0.02200 0.01280 0.00000 0.00000
O10 0.01940 0.01270 0.02880 0.00980 0.00720 0.00480

loop_
_atom_site_label
_atom_site_fract_x
_atom_site_fract_y
_atom_site_fract_z
_atom_site_occupancy
_atom_site_U_iso_or_equiv
_atom_site_type_symbol
_atom_site_attached_hydrogens
Mn2+M 0.00000 0.00000 0.00000 0.56000 0.00901 Mn 0
Fe3+M 0.00000 0.00000 0.00000 0.11000 0.00901 Fe 0
Fe2+M 0.00000 0.00000 0.00000 0.14000 0.00901 Fe 0
MgM 0.00000 0.00000 0.00000 0.11000 0.00901 Mg 0
AlM 0.00000 0.00000 0.00000 0.08000 0.00901 Al 0
Ca1 0.28367 0.14635 0.56677 0.97000 0.01148 Ca 0
Na1 0.28367 0.14635 0.56677 0.03000 0.01148 Na 0
Ca2 0.39191 0.18197 0.76755 0.95000 0.01160 Ca 0
Na2 0.39191 0.18197 0.76755 0.05000 0.01160 Na 0
Ca3 0.28110 0.14942 0.67411 0.59000 0.02920 Ca 0
Na3 0.28110 0.14942 0.67411 0.41000 0.02920 Na 0
P1 0.31498 0.14281 0.86592 1.00000 0.00993 P 0
P2 0.35226 0.15731 0.96824 1.00000 0.01012 P 0
P3 0.00000 0.00000 0.75840 0.85000 0.01080 P 0
P4 0.00000 0.00000 0.73350 0.15000 0.01080 P 0
NaX 0.00000 0.00000 0.81360 0.20000 0.11000 Na 0
O1 0.27070 0.09550 0.82566 0.80000 0.01880 O 0
O-H1 0.27070 0.09550 0.82566 0.20000 0.01880 O 1
O2 0.24300 0.22980 0.87911 1.00000 0.02000 O 0
O3 0.27170 0.00030 0.88666 1.00000 0.01410 O 0
O4 0.48540 0.24090 0.86853 1.00000 0.01610 O 0
O5 0.39790 0.04630 0.95471 1.00000 0.01820 O 0
O6 0.41700 0.30170 0.94682 1.00000 0.02130 O 0
O7 0.18080 0.08070 0.96383 1.00000 0.01440 O 0
O8 0.39980 0.19480 0.00773 1.00000 0.01750 O 0
O-H9 0.00000 0.00000 0.80220 0.85000 0.02450 O 1
O10 -0.01650 0.13120 0.74664 1.00000 0.01950 O 0
O11 0.00000 0.00000 0.69310 0.15000 0.03400 O 0

loop_
_cod_changelog_entry_id
_cod_changelog_entry_author
_cod_changelog_entry_date
_cod_changelog_entry_text
1
;cod-tools version 3.8.0
Id: cif_guess_AMCSD_atom_types 9574 2023-05-10 09:00:05Z saulius
;
2023-05-10T18:57:52+03:00
;Derived atom types and hydrogen counts
from atom names that follow the AMCSD naming convention
(Wat == water, O-H == hydroxyl).
;

loop_
_cod_related_entry_id
_cod_related_entry_database
_cod_related_entry_code
1 AMCSD 0019803
